data_7127681
loop_
_publ_author_name
'Wilson, Jessica R.'
'Zeller, Matthias'
'Szymczak, Nathaniel K.'

_publ_section_title
;
 Hydrogen-bonded nickel(I) complexes.
;
_journal_issue 6
_journal_name_full 'Chemical communications (Cambridge, England)'
_journal_page_first 753
_journal_page_last 756
_journal_paper_doi 10.1039/d0cc07216h
_journal_volume 57
_journal_year 2021
_chemical_formula_moiety 'C36 H36 Cl2 N8 Ni2, 2(F6 P), 2(C2 H3 N)'
_chemical_formula_sum 'C40 H42 Cl2 F12 N10 Ni2 P2'
_chemical_formula_weight 1141.06
_space_group_crystal_system monoclinic
_space_group_IT_number 14
_space_group_name_Hall '-P 2ybc'
_space_group_name_H-M_alt 'P 1 21/c 1'
_atom_sites_solution_hydrogens geom
_atom_sites_solution_primary direct
_atom_sites_solution_secondary difmap
_audit_creation_method SHELXL-2018/3
_audit_update_record
;
2020-10-29 deposited with the CCDC.	2020-12-04 downloaded from the CCDC.
;
_cell_angle_alpha 90
_cell_angle_beta 109.2805(12)
_cell_angle_gamma 90
_cell_formula_units_Z 2
_cell_length_a 11.1857(4)
_cell_length_b 14.8673(5)
_cell_length_c 14.6645(5)
_cell_measurement_reflns_used 9481
_cell_measurement_temperature 150(2)
_cell_measurement_theta_max 33.1689
_cell_measurement_theta_min 2.4279
_cell_volume 2301.94(14)
_computing_cell_refinement 'SAINT V8.40A (Bruker, 2019)'
_computing_data_collection 'Apex3 v2019.1-0 (Bruker, 2019)'
_computing_data_reduction 'SAINT V8.40A (Bruker, 2019)'
_computing_structure_refinement
;  
SHELXL-2018/3 (Sheldrick, 2015, 2018), 
SHELXLE Rev1117 (H\"ubschle et al., 2011)
;
_computing_structure_solution 'SHELXS-97 (Sheldrick, 2008)'
_diffrn_ambient_temperature 150(2)
_diffrn_detector_area_resol_mean 7.4074
_diffrn_measured_fraction_theta_full 0.996
_diffrn_measured_fraction_theta_max 0.995
_diffrn_measurement_device_type
;
Bruker AXS D8 Quest diffractometer with PhotonII charge-integrating pixel 
array detector (CPAD)
;
_diffrn_measurement_method 'omega and phi scans'
_diffrn_radiation_monochromator 'Triumph curved graphite crystal'
_diffrn_radiation_type MoK\a
_diffrn_radiation_wavelength 0.71073
_diffrn_reflns_av_R_equivalents 0.0343
_diffrn_reflns_av_unetI/netI 0.0233
_diffrn_reflns_Laue_measured_fraction_full 0.996
_diffrn_reflns_Laue_measured_fraction_max 0.995
_diffrn_reflns_limit_h_max 17
_diffrn_reflns_limit_h_min -17
_diffrn_reflns_limit_k_max 22
_diffrn_reflns_limit_k_min -22
_diffrn_reflns_limit_l_max 21
_diffrn_reflns_limit_l_min -22
_diffrn_reflns_number 55540
_diffrn_reflns_point_group_measured_fraction_full 0.996
_diffrn_reflns_point_group_measured_fraction_max 0.995
_diffrn_reflns_theta_full 25.242
_diffrn_reflns_theta_max 33.192
_diffrn_reflns_theta_min 2.366
_diffrn_source 'fine focus sealed tube X-ray source'
_diffrn_source_current '30 mA'
_diffrn_source_voltage '50 kV'
_exptl_absorpt_coefficient_mu 1.096
_exptl_absorpt_correction_T_max 0.7465
_exptl_absorpt_correction_T_min 0.6895
_exptl_absorpt_correction_type multi-scan
_exptl_absorpt_process_details
;
 SADABS 2016/2: Krause, L., Herbst-Irmer, R., Sheldrick G.M. & Stalke D.,
 J. Appl. Cryst. 48 (2015) 3-10
;
_exptl_crystal_colour blue
_exptl_crystal_density_diffrn 1.646
_exptl_crystal_description block
_exptl_crystal_F_000 1160
_exptl_crystal_recrystallization_method 'Re-crystallisation from solvent: CH3CN, Et2O'
_exptl_crystal_size_max 0.450
_exptl_crystal_size_mid 0.430
_exptl_crystal_size_min 0.370
_refine_diff_density_max 0.779
_refine_diff_density_min -0.500
_refine_diff_density_rms 0.059
_refine_ls_extinction_method none
_refine_ls_goodness_of_fit_ref 1.038
_refine_ls_hydrogen_treatment constr
_refine_ls_matrix_type full
_refine_ls_number_parameters 372
_refine_ls_number_reflns 8769
_refine_ls_number_restraints 237
_refine_ls_restrained_S_all 1.065
_refine_ls_R_factor_all 0.0375
_refine_ls_R_factor_gt 0.0289
_refine_ls_shift/su_max 0.005
_refine_ls_shift/su_mean 0.000
_refine_ls_structure_factor_coef Fsqd
_refine_ls_weighting_details 'w=1/[\s^2^(Fo^2^)+(0.0310P)^2^+1.0555P] where P=(Fo^2^+2Fc^2^)/3'
_refine_ls_weighting_scheme calc
_refine_ls_wR_factor_gt 0.0700
_refine_ls_wR_factor_ref 0.0743
_reflns_Friedel_coverage 0.000
_reflns_number_gt 7436
_reflns_number_total 8769
_reflns_threshold_expression 'I > 2\s(I)'
_cod_data_source_file d0cc07216h2.cif
_cod_data_source_block JRW3321A_0m
_cod_depositor_comments 'Adding full bibliography for 7127678--7127684.cif.'
_cod_original_sg_symbol_H-M 'P 21/c'
_cod_database_code 7127681
_shelx_shelxl_version_number 2018/3
_shelx_space_group_comment
;
The symmetry employed for this shelxl refinement is uniquely defined
by the following loop, which should always be used as a source of
symmetry information in preference to the above space-group names.
They are only intended as comments.
;
_shelx_estimated_absorpt_t_min 0.638
_shelx_estimated_absorpt_t_max 0.687

loop_
_space_group_symop_operation_xyz
'x, y, z'
'-x, y+1/2, -z+1/2'
'-x, -y, -z'
'x, -y-1/2, z-1/2'

loop_
_atom_site_label
_atom_site_type_symbol
_atom_site_fract_x
_atom_site_fract_y
_atom_site_fract_z
_atom_site_U_iso_or_equiv
_atom_site_adp_type
_atom_site_occupancy
_atom_site_site_symmetry_order
_atom_site_calc_flag
_atom_site_refinement_flags_posn
_atom_site_refinement_flags_adp
_atom_site_refinement_flags_occupancy
_atom_site_disorder_assembly
_atom_site_disorder_group
C1 C 0.30826(12) 0.47786(9) 0.72218(8) 0.0252(2) Uani 1 1 d . . . . .
H1A H 0.346107 0.538690 0.728296 0.030 Uiso 1 1 calc R U . . .
H1B H 0.252008 0.469812 0.654622 0.030 Uiso 1 1 calc R U . . .
C2 C 0.41168(12) 0.40777(8) 0.74657(8) 0.0231(2) Uani 1 1 d . . . . .
C3 C 0.46192(14) 0.37445(10) 0.67830(10) 0.0306(3) Uani 1 1 d . . . . .
H3 H 0.430062 0.394229 0.613106 0.037 Uiso 1 1 calc R U . . .
C4 C 0.55924(15) 0.31191(10) 0.70687(11) 0.0356(3) Uani 1 1 d . . . . .
H4 H 0.595201 0.288407 0.661535 0.043 Uiso 1 1 calc R U . . .
C5 C 0.60329(13) 0.28420(9) 0.80236(11) 0.0322(3) Uani 1 1 d . . . . .
H5 H 0.669057 0.240805 0.823311 0.039 Uiso 1 1 calc R U . . .
C6 C 0.54979(11) 0.32085(8) 0.86696(9) 0.0246(2) Uani 1 1 d . . . . .
H6 H 0.580496 0.302145 0.932558 0.030 Uiso 1 1 calc R U . . .
C7 C 0.14399(12) 0.39194(10) 0.75917(9) 0.0298(3) Uani 1 1 d . . . . .
H7A H 0.161999 0.358579 0.706731 0.036 Uiso 1 1 calc R U . . .
H7B H 0.056675 0.415802 0.732727 0.036 Uiso 1 1 calc R U . . .
C8 C 0.15033(11) 0.32737(8) 0.83966(8) 0.02052(19) Uani 1 1 d . . . . .
C9 C 0.05656(12) 0.26245(9) 0.82782(9) 0.0255(2) Uani 1 1 d . . . . .
H9 H -0.015582 0.261333 0.770952 0.031 Uiso 1 1 calc R U . . .
C10 C 0.07017(13) 0.19961(9) 0.90022(9) 0.0273(2) Uani 1 1 d . . . . .
H10 H 0.007902 0.154341 0.893525 0.033 Uiso 1 1 calc R U . . .
C11 C 0.17622(13) 0.20375(8) 0.98278(9) 0.0267(2) Uani 1 1 d . . . . .
H11 H 0.188117 0.160993 1.033149 0.032 Uiso 1 1 calc R U . . .
C12 C 0.26411(11) 0.27107(8) 0.99047(8) 0.0223(2) Uani 1 1 d . . . . .
H12 H 0.335600 0.274678 1.047647 0.027 Uiso 1 1 calc R U . . .
C13 C 0.16853(12) 0.55350(9) 0.79795(10) 0.0281(2) Uani 1 1 d . . . . .
H13A H 0.085199 0.556336 0.746142 0.034 Uiso 1 1 calc R U . . .
H13B H 0.219450 0.605572 0.790126 0.034 Uiso 1 1 calc R U . . .
C14 C 0.14976(11) 0.55885(8) 0.89501(10) 0.0241(2) Uani 1 1 d . . . . .
C15 C 0.05113(13) 0.60714(9) 0.90890(12) 0.0333(3) Uani 1 1 d . . . . .
H15 H -0.011395 0.634575 0.855775 0.040 Uiso 1 1 calc R U . . .
C16 C 0.04522(14) 0.61473(10) 1.00114(13) 0.0385(3) Uani 1 1 d . . . . .
H16 H -0.021146 0.648001 1.012276 0.046 Uiso 1 1 calc R U . . .
C17 C 0.13674(14) 0.57347(10) 1.07727(11) 0.0341(3) Uani 1 1 d . . . . .
H17 H 0.134835 0.578500 1.141356 0.041 Uiso 1 1 calc R U . . .
C18 C 0.23133(12) 0.52460(9) 1.05795(9) 0.0253(2) Uani 1 1 d . . . . .
H18 H 0.293147 0.494907 1.109711 0.030 Uiso 1 1 calc R U . . .
C19 C 0.32327(14) 0.14882(10) 0.77300(12) 0.0350(3) Uani 1 1 d . . . . .
C20 C 0.4074(2) 0.09656(14) 0.85222(18) 0.0597(5) Uani 1 1 d . . . . .
H20A H 0.363676 0.042003 0.861628 0.090 Uiso 1 1 calc R U . . .
H20B H 0.431754 0.132601 0.911488 0.090 Uiso 1 1 calc R U . . .
H20C H 0.483362 0.079864 0.836908 0.090 Uiso 1 1 calc R U . . .
N1 N 0.23370(9) 0.46903(7) 0.78868(7) 0.02165(18) Uani 1 1 d . . . . .
N2 N 0.45615(9) 0.38183(7) 0.83992(7) 0.02047(17) Uani 1 1 d . . . . .
N3 N 0.25214(9) 0.33179(6) 0.91983(7) 0.01849(16) Uani 1 1 d . . . . .
N4 N 0.23845(9) 0.51788(7) 0.96865(7) 0.02073(17) Uani 1 1 d . . . . .
N5 N 0.25747(15) 0.19010(12) 0.71191(11) 0.0494(4) Uani 1 1 d . . . . .
P1 P 0.19807(17) 0.60351(13) 0.45329(16) 0.0274(2) Uani 0.777(4) 1 d D U P A 1
F1 F 0.1947(4) 0.5777(3) 0.3460(2) 0.0543(9) Uani 0.777(4) 1 d D U P A 1
F2 F 0.29762(19) 0.52359(16) 0.49551(10) 0.0654(7) Uani 0.777(4) 1 d D U P A 1
F3 F 0.0871(2) 0.53242(13) 0.43980(15) 0.0596(5) Uani 0.777(4) 1 d D U P A 1
F4 F 0.0958(3) 0.67923(13) 0.41126(19) 0.0690(9) Uani 0.777(4) 1 d D U P A 1
F5 F 0.3093(2) 0.67213(19) 0.46580(12) 0.0770(8) Uani 0.777(4) 1 d D U P A 1
F6 F 0.2001(2) 0.62515(19) 0.56076(17) 0.0418(5) Uani 0.777(4) 1 d D U P A 1
P1B P 0.2065(7) 0.6127(5) 0.4479(6) 0.0408(15) Uani 0.223(4) 1 d D U P A 2
F1B F 0.1804(8) 0.6004(8) 0.3373(7) 0.0360(18) Uani 0.223(4) 1 d D U P A 2
F2B F 0.3463(5) 0.5844(5) 0.4679(5) 0.075(3) Uani 0.223(4) 1 d D U P A 2
F3B F 0.1690(12) 0.5168(4) 0.4677(5) 0.087(3) Uani 0.223(4) 1 d D U P A 2
F4B F 0.0713(6) 0.6504(7) 0.4298(6) 0.071(2) Uani 0.223(4) 1 d D U P A 2
F5B F 0.2495(8) 0.7151(4) 0.4353(5) 0.0604(17) Uani 0.223(4) 1 d D U P A 2
F6B F 0.2432(9) 0.6367(8) 0.5603(6) 0.055(2) Uani 0.223(4) 1 d D U P A 2
Cl2 Cl 0.48416(2) 0.58585(2) 0.92108(2) 0.01973(5) Uani 1 1 d . . . . .
Ni1 Ni 0.36525(2) 0.44316(2) 0.92494(2) 0.01592(4) Uani 1 1 d . . . . .

loop_
_atom_site_aniso_label
_atom_site_aniso_U_11
_atom_site_aniso_U_22
_atom_site_aniso_U_33
_atom_site_aniso_U_23
_atom_site_aniso_U_13
_atom_site_aniso_U_12
C1 0.0312(6) 0.0277(6) 0.0155(5) 0.0044(4) 0.0061(4) -0.0018(5)
C2 0.0281(5) 0.0241(5) 0.0176(5) -0.0011(4) 0.0083(4) -0.0055(4)
C3 0.0394(7) 0.0330(6) 0.0237(6) -0.0074(5) 0.0163(5) -0.0110(5)
C4 0.0399(7) 0.0355(7) 0.0405(7) -0.0152(6) 0.0255(6) -0.0101(6)
C5 0.0299(6) 0.0271(6) 0.0435(7) -0.0098(5) 0.0175(6) -0.0015(5)
C6 0.0239(5) 0.0210(5) 0.0289(6) -0.0025(4) 0.0089(4) -0.0004(4)
C7 0.0278(6) 0.0352(7) 0.0181(5) 0.0053(5) -0.0034(4) -0.0094(5)
C8 0.0199(5) 0.0230(5) 0.0176(4) -0.0012(4) 0.0048(4) -0.0008(4)
C9 0.0235(5) 0.0290(6) 0.0226(5) -0.0052(4) 0.0058(4) -0.0065(4)
C10 0.0297(6) 0.0259(6) 0.0280(6) -0.0056(5) 0.0120(5) -0.0092(5)
C11 0.0325(6) 0.0214(5) 0.0261(6) 0.0024(4) 0.0095(5) -0.0039(4)
C12 0.0242(5) 0.0208(5) 0.0205(5) 0.0030(4) 0.0056(4) -0.0002(4)
C13 0.0247(5) 0.0291(6) 0.0274(6) 0.0117(5) 0.0043(4) 0.0079(5)
C14 0.0193(5) 0.0203(5) 0.0316(6) 0.0041(4) 0.0067(4) 0.0019(4)
C15 0.0235(6) 0.0237(6) 0.0520(9) 0.0029(6) 0.0117(5) 0.0059(5)
C16 0.0295(7) 0.0308(7) 0.0607(10) -0.0107(7) 0.0223(7) 0.0020(5)
C17 0.0328(7) 0.0330(7) 0.0434(8) -0.0142(6) 0.0221(6) -0.0066(5)
C18 0.0262(5) 0.0250(5) 0.0269(6) -0.0046(4) 0.0117(4) -0.0043(4)
C19 0.0348(7) 0.0339(7) 0.0417(8) -0.0096(6) 0.0198(6) -0.0049(6)
C20 0.0558(12) 0.0457(10) 0.0794(15) 0.0182(10) 0.0244(11) 0.0090(9)
N1 0.0218(4) 0.0236(4) 0.0168(4) 0.0044(3) 0.0027(3) -0.0009(3)
N2 0.0224(4) 0.0201(4) 0.0188(4) -0.0009(3) 0.0067(3) -0.0016(3)
N3 0.0187(4) 0.0187(4) 0.0172(4) 0.0003(3) 0.0048(3) 0.0004(3)
N4 0.0187(4) 0.0200(4) 0.0234(4) 0.0008(3) 0.0069(3) 0.0007(3)
N5 0.0449(8) 0.0630(10) 0.0391(7) -0.0030(7) 0.0126(6) -0.0037(7)
P1 0.0245(4) 0.0321(4) 0.0215(4) 0.0047(3) 0.0019(3) 0.0023(3)
F1 0.0714(17) 0.0655(18) 0.0227(8) 0.0020(9) 0.0111(8) 0.0062(11)
F2 0.0706(12) 0.0830(14) 0.0371(7) 0.0079(8) 0.0103(7) 0.0495(11)
F3 0.0573(10) 0.0546(10) 0.0645(11) 0.0003(8) 0.0172(9) -0.0242(8)
F4 0.0931(19) 0.0364(8) 0.0472(12) 0.0004(7) -0.0179(11) 0.0277(10)
F5 0.0737(13) 0.112(2) 0.0410(8) -0.0066(10) 0.0126(8) -0.0626(14)
F6 0.0477(11) 0.0509(11) 0.0276(7) 0.0030(7) 0.0134(8) 0.0111(9)
P1B 0.045(2) 0.053(3) 0.0212(15) -0.0030(17) 0.0072(13) -0.0048(16)
F1B 0.023(2) 0.058(5) 0.025(3) -0.011(3) 0.0064(19) -0.005(3)
F2B 0.044(3) 0.082(5) 0.071(4) -0.031(3) -0.017(3) 0.035(3)
F3B 0.154(7) 0.037(3) 0.062(4) -0.006(3) 0.026(5) -0.041(4)
F4B 0.021(2) 0.143(7) 0.041(4) -0.041(4) 0.001(2) 0.015(4)
F5B 0.089(4) 0.037(3) 0.063(4) 0.004(2) 0.037(3) -0.002(3)
F6B 0.069(5) 0.061(4) 0.030(3) -0.008(2) 0.008(3) -0.008(4)
Cl2 0.02019(11) 0.01912(11) 0.01669(11) 0.00391(8) 0.00179(8) -0.00080(8)
Ni1 0.01614(6) 0.01688(7) 0.01333(6) 0.00195(4) 0.00297(4) 0.00107(4)

loop_
_atom_type_symbol
_atom_type_description
_atom_type_scat_dispersion_real
_atom_type_scat_dispersion_imag
_atom_type_scat_source
C C 0.0033 0.0016 'International Tables Vol C Tables 4.2.6.8 and 6.1.1.4'
H H 0.0000 0.0000 'International Tables Vol C Tables 4.2.6.8 and 6.1.1.4'
N N 0.0061 0.0033 'International Tables Vol C Tables 4.2.6.8 and 6.1.1.4'
F F 0.0171 0.0103 'International Tables Vol C Tables 4.2.6.8 and 6.1.1.4'
P P 0.1023 0.0942 'International Tables Vol C Tables 4.2.6.8 and 6.1.1.4'
Cl Cl 0.1484 0.1585 'International Tables Vol C Tables 4.2.6.8 and 6.1.1.4'
Ni Ni 0.3393 1.1124 'International Tables Vol C Tables 4.2.6.8 and 6.1.1.4'

loop_
_geom_angle_atom_site_label_1
_geom_angle_atom_site_label_2
_geom_angle_atom_site_label_3
_geom_angle
_geom_angle_site_symmetry_1
_geom_angle_site_symmetry_3
_geom_angle_publ_flag
N1 C1 C2 109.66(9) . . ?
N1 C1 H1A 109.7 . . ?
C2 C1 H1A 109.7 . . ?
N1 C1 H1B 109.7 . . ?
C2 C1 H1B 109.7 . . ?
H1A C1 H1B 108.2 . . ?
N2 C2 C3 121.81(12) . . ?
N2 C2 C1 115.76(10) . . ?
C3 C2 C1 122.37(11) . . ?
C4 C3 C2 118.99(13) . . ?
C4 C3 H3 120.5 . . ?
C2 C3 H3 120.5 . . ?
C5 C4 C3 119.12(12) . . ?
C5 C4 H4 120.4 . . ?
C3 C4 H4 120.4 . . ?
C4 C5 C6 118.92(13) . . ?
C4 C5 H5 120.5 . . ?
C6 C5 H5 120.5 . . ?
N2 C6 C5 122.25(12) . . ?
N2 C6 H6 118.9 . . ?
C5 C6 H6 118.9 . . ?
N1 C7 C8 114.20(9) . . ?
N1 C7 H7A 108.7 . . ?
C8 C7 H7A 108.7 . . ?
N1 C7 H7B 108.7 . . ?
C8 C7 H7B 108.7 . . ?
H7A C7 H7B 107.6 . . ?
N3 C8 C9 121.97(11) . . ?
N3 C8 C7 117.57(10) . . ?
C9 C8 C7 120.37(10) . . ?
C10 C9 C8 118.96(11) . . ?
C10 C9 H9 120.5 . . ?
C8 C9 H9 120.5 . . ?
C9 C10 C11 118.99(11) . . ?
C9 C10 H10 120.5 . . ?
C11 C10 H10 120.5 . . ?
C12 C11 C10 118.91(11) . . ?
C12 C11 H11 120.5 . . ?
C10 C11 H11 120.5 . . ?
N3 C12 C11 122.37(11) . . ?
N3 C12 H12 118.8 . . ?
C11 C12 H12 118.8 . . ?
N1 C13 C14 110.95(9) . . ?
N1 C13 H13A 109.4 . . ?
C14 C13 H13A 109.4 . . ?
N1 C13 H13B 109.4 . . ?
C14 C13 H13B 109.4 . . ?
H13A C13 H13B 108.0 . . ?
N4 C14 C15 121.84(13) . . ?
N4 C14 C13 115.96(10) . . ?
C15 C14 C13 122.10(12) . . ?
C16 C15 C14 118.95(14) . . ?
C16 C15 H15 120.5 . . ?
C14 C15 H15 120.5 . . ?
C15 C16 C17 119.48(13) . . ?
C15 C16 H16 120.3 . . ?
C17 C16 H16 120.3 . . ?
C16 C17 C18 118.56(14) . . ?
C16 C17 H17 120.7 . . ?
C18 C17 H17 120.7 . . ?
N4 C18 C17 122.22(13) . . ?
N4 C18 H18 118.9 . . ?
C17 C18 H18 118.9 . . ?
N5 C19 C20 179.31(19) . . ?
C19 C20 H20A 109.5 . . ?
C19 C20 H20B 109.5 . . ?
H20A C20 H20B 109.5 . . ?
C19 C20 H20C 109.5 . . ?
H20A C20 H20C 109.5 . . ?
H20B C20 H20C 109.5 . . ?
C13 N1 C1 112.70(10) . . ?
C13 N1 C7 111.98(10) . . ?
C1 N1 C7 110.36(10) . . ?
C13 N1 Ni1 106.32(7) . . ?
C1 N1 Ni1 105.89(7) . . ?
C7 N1 Ni1 109.28(7) . . ?
C6 N2 C2 118.89(10) . . ?
C6 N2 Ni1 127.74(8) . . ?
C2 N2 Ni1 113.37(8) . . ?
C8 N3 C12 118.77(10) . . ?
C8 N3 Ni1 113.75(8) . . ?
C12 N3 Ni1 127.14(8) . . ?
C18 N4 C14 118.92(11) . . ?
C18 N4 Ni1 127.71(8) . . ?
C14 N4 Ni1 113.23(8) . . ?
F5 P1 F4 91.51(18) . . ?
F5 P1 F3 178.8(2) . . ?
F4 P1 F3 89.42(15) . . ?
F5 P1 F6 90.07(15) . . ?
F4 P1 F6 90.80(17) . . ?
F3 P1 F6 90.73(16) . . ?
F5 P1 F2 90.81(16) . . ?
F4 P1 F2 177.7(2) . . ?
F3 P1 F2 88.26(15) . . ?
F6 P1 F2 89.23(14) . . ?
F5 P1 F1 91.8(2) . . ?
F4 P1 F1 90.48(18) . . ?
F3 P1 F1 87.40(19) . . ?
F6 P1 F1 177.7(2) . . ?
F2 P1 F1 89.42(16) . . ?
F3B P1B F2B 91.9(7) . . ?
F3B P1B F4B 93.2(7) . . ?
F2B P1B F4B 174.6(8) . . ?
F3B P1B F1B 96.8(7) . . ?
F2B P1B F1B 89.8(6) . . ?
F4B P1B F1B 91.6(6) . . ?
F3B P1B F6B 90.3(6) . . ?
F2B P1B F6B 88.0(6) . . ?
F4B P1B F6B 90.0(6) . . ?
F1B P1B F6B 172.7(8) . . ?
F3B P1B F5B 175.9(7) . . ?
F2B P1B F5B 87.6(6) . . ?
F4B P1B F5B 87.2(6) . . ?
F1B P1B F5B 87.3(6) . . ?
F6B P1B F5B 85.6(6) . . ?
Ni1 Cl2 Ni1 92.284(10) 3_667 . ?
N2 Ni1 N4 162.21(4) . . ?
N2 Ni1 N3 92.40(4) . . ?
N4 Ni1 N3 88.12(4) . . ?
N2 Ni1 N1 80.53(4) . . ?
N4 Ni1 N1 81.87(4) . . ?
N3 Ni1 N1 83.32(4) . . ?
N2 Ni1 Cl2 99.11(3) . 3_667 ?
N4 Ni1 Cl2 98.47(3) . 3_667 ?
N3 Ni1 Cl2 97.04(3) . 3_667 ?
N1 Ni1 Cl2 179.51(3) . 3_667 ?
N2 Ni1 Cl2 89.39(3) . . ?
N4 Ni1 Cl2 88.61(3) . . ?
N3 Ni1 Cl2 174.58(3) . . ?
N1 Ni1 Cl2 91.94(3) . . ?
Cl2 Ni1 Cl2 87.716(10) 3_667 . ?

loop_
_geom_bond_atom_site_label_1
_geom_bond_atom_site_label_2
_geom_bond_distance
_geom_bond_site_symmetry_2
_geom_bond_publ_flag
C1 N1 1.4835(15) . ?
C1 C2 1.5096(18) . ?
C1 H1A 0.9900 . ?
C1 H1B 0.9900 . ?
C2 N2 1.3493(15) . ?
C2 C3 1.3910(17) . ?
C3 C4 1.387(2) . ?
C3 H3 0.9500 . ?
C4 C5 1.385(2) . ?
C4 H4 0.9500 . ?
C5 C6 1.3882(18) . ?
C5 H5 0.9500 . ?
C6 N2 1.3423(15) . ?
C6 H6 0.9500 . ?
C7 N1 1.4904(16) . ?
C7 C8 1.5049(17) . ?
C7 H7A 0.9900 . ?
C7 H7B 0.9900 . ?
C8 N3 1.3413(14) . ?
C8 C9 1.3934(16) . ?
C9 C10 1.3844(18) . ?
C9 H9 0.9500 . ?
C10 C11 1.3886(18) . ?
C10 H10 0.9500 . ?
C11 C12 1.3812(17) . ?
C11 H11 0.9500 . ?
C12 N3 1.3469(14) . ?
C12 H12 0.9500 . ?
C13 N1 1.4807(17) . ?
C13 C14 1.5078(19) . ?
C13 H13A 0.9900 . ?
C13 H13B 0.9900 . ?
C14 N4 1.3468(15) . ?
C14 C15 1.3865(17) . ?
C15 C16 1.381(2) . ?
C15 H15 0.9500 . ?
C16 C17 1.384(2) . ?
C16 H16 0.9500 . ?
C17 C18 1.3877(18) . ?
C17 H17 0.9500 . ?
C18 N4 1.3418(16) . ?
C18 H18 0.9500 . ?
C19 N5 1.134(2) . ?
C19 C20 1.455(3) . ?
C20 H20A 0.9800 . ?
C20 H20B 0.9800 . ?
C20 H20C 0.9800 . ?
N1 Ni1 2.0890(9) . ?
N2 Ni1 2.0632(10) . ?
N3 Ni1 2.0702(10) . ?
N4 Ni1 2.0633(10) . ?
P1 F5 1.572(3) . ?
P1 F4 1.578(2) . ?
P1 F3 1.592(3) . ?
P1 F6 1.601(3) . ?
P1 F2 1.606(2) . ?
P1 F1 1.608(3) . ?
P1B F3B 1.541(9) . ?
P1B F2B 1.551(9) . ?
P1B F4B 1.552(9) . ?
P1B F1B 1.561(10) . ?
P1B F6B 1.601(10) . ?
P1B F5B 1.624(9) . ?
Cl2 Ni1 2.3686(3) 3_667 ?
Cl2 Ni1 2.5145(3) . ?

loop_
_geom_torsion_atom_site_label_1
_geom_torsion_atom_site_label_2
_geom_torsion_atom_site_label_3
_geom_torsion_atom_site_label_4
_geom_torsion
_geom_torsion_site_symmetry_1
_geom_torsion_site_symmetry_2
_geom_torsion_site_symmetry_3
_geom_torsion_site_symmetry_4
_geom_torsion_publ_flag
N1 C1 C2 N2 -29.32(14) . . . . ?
N1 C1 C2 C3 153.19(11) . . . . ?
N2 C2 C3 C4 0.90(19) . . . . ?
C1 C2 C3 C4 178.24(12) . . . . ?
C2 C3 C4 C5 0.2(2) . . . . ?
C3 C4 C5 C6 -0.9(2) . . . . ?
C4 C5 C6 N2 0.5(2) . . . . ?
N1 C7 C8 N3 -15.99(17) . . . . ?
N1 C7 C8 C9 167.59(11) . . . . ?
N3 C8 C9 C10 -1.26(18) . . . . ?
C7 C8 C9 C10 175.00(12) . . . . ?
C8 C9 C10 C11 0.62(19) . . . . ?
C9 C10 C11 C12 0.68(19) . . . . ?
C10 C11 C12 N3 -1.47(19) . . . . ?
N1 C13 C14 N4 30.81(15) . . . . ?
N1 C13 C14 C15 -152.61(12) . . . . ?
N4 C14 C15 C16 1.2(2) . . . . ?
C13 C14 C15 C16 -175.17(13) . . . . ?
C14 C15 C16 C17 -0.6(2) . . . . ?
C15 C16 C17 C18 -0.7(2) . . . . ?
C16 C17 C18 N4 1.6(2) . . . . ?
C14 C13 N1 C1 -152.12(10) . . . . ?
C14 C13 N1 C7 82.75(12) . . . . ?
C14 C13 N1 Ni1 -36.54(12) . . . . ?
C2 C1 N1 C13 156.37(10) . . . . ?
C2 C1 N1 C7 -77.62(12) . . . . ?
C2 C1 N1 Ni1 40.53(11) . . . . ?
C8 C7 N1 C13 -104.57(13) . . . . ?
C8 C7 N1 C1 129.02(11) . . . . ?
C8 C7 N1 Ni1 12.97(14) . . . . ?
C5 C6 N2 C2 0.63(18) . . . . ?
C5 C6 N2 Ni1 179.85(9) . . . . ?
C3 C2 N2 C6 -1.32(17) . . . . ?
C1 C2 N2 C6 -178.83(10) . . . . ?
C3 C2 N2 Ni1 179.35(9) . . . . ?
C1 C2 N2 Ni1 1.84(13) . . . . ?
C9 C8 N3 C12 0.52(17) . . . . ?
C7 C8 N3 C12 -175.84(11) . . . . ?
C9 C8 N3 Ni1 -173.32(9) . . . . ?
C7 C8 N3 Ni1 10.32(14) . . . . ?
C11 C12 N3 C8 0.86(17) . . . . ?
C11 C12 N3 Ni1 173.79(9) . . . . ?
C17 C18 N4 C14 -0.98(18) . . . . ?
C17 C18 N4 Ni1 -176.33(10) . . . . ?
C15 C14 N4 C18 -0.43(18) . . . . ?
C13 C14 N4 C18 176.16(11) . . . . ?
C15 C14 N4 Ni1 175.56(10) . . . . ?
C13 C14 N4 Ni1 -7.84(13) . . . . ?
